data_2202164
loop_
_publ_author_name
'Zarychta, Bartosz'
'Zaleski, Jacek'
'Prezhdo, Victor'
'Uspenskiy, Boris'

_publ_section_title
;
 <i>N</i>-(3-Methoxypropyl)-1,8-naphthalimide
;
_journal_issue 3
_journal_name_full 'Acta Crystallographica Section E'
_journal_page_first o332
_journal_page_last o333
_journal_paper_doi 10.1107/S1600536803003428
_journal_volume 59
_journal_year 2003
_chemical_formula_iupac 'C16 H15 N O3'
_chemical_formula_moiety 'C16 H15 N O3'
_chemical_formula_sum 'C16 H15 N O3'
_chemical_formula_weight 269.29
_chemical_name_systematic ?
_space_group_IT_number 2
_symmetry_cell_setting triclinic
_symmetry_space_group_name_Hall '-P 1'
_symmetry_space_group_name_H-M 'P -1'
_atom_sites_solution_hydrogens geom
_atom_sites_solution_primary direct
_atom_sites_solution_secondary difmap
_audit_creation_method SHELXL-97
_cell_angle_alpha 85.27(3)
_cell_angle_beta 82.88(3)
_cell_angle_gamma 89.57(3)
_cell_formula_units_Z 2
_cell_length_a 7.1540(10)
_cell_length_b 9.554(2)
_cell_length_c 9.866(2)
_cell_measurement_reflns_used 3178
_cell_measurement_temperature 90.00(10)
_cell_measurement_theta_max 28
_cell_measurement_theta_min 4.2
_cell_volume 666.9(2)
_computing_cell_refinement CrysAlisRED
_computing_data_collection 'CrysAlisCCD (Oxford Diffraction, 2002)'
_computing_data_reduction 'CrysAlisRED (Oxford Diffraction, 2002)'
_computing_molecular_graphics 'SHELXTL (Sheldrick, 1990)'
_computing_publication_material 'SHELXL-97 (Sheldrick, 1997)'
_computing_structure_refinement 'SHELXL-97 (Sheldrick, 1997)'
_computing_structure_solution 'SHELXS-97 (Sheldrick, 1990)'
_diffrn_ambient_temperature 90.00(10)
_diffrn_detector_area_resol_mean '1024 x 1024 with blocks 2 x 2'
_diffrn_measured_fraction_theta_full 0.952
_diffrn_measured_fraction_theta_max 0.844
_diffrn_measurement_device_type Xcalibur
_diffrn_measurement_method \w
_diffrn_radiation_monochromator graphite
_diffrn_radiation_source 'fine-focus sealed tube'
_diffrn_radiation_type MoK\a
_diffrn_radiation_wavelength 0.71073
_diffrn_reflns_av_R_equivalents 0.0275
_diffrn_reflns_av_sigmaI/netI 0.0740
_diffrn_reflns_limit_h_max 9
_diffrn_reflns_limit_h_min -8
_diffrn_reflns_limit_k_max 12
_diffrn_reflns_limit_k_min -13
_diffrn_reflns_limit_l_max 13
_diffrn_reflns_limit_l_min -12
_diffrn_reflns_number 5193
_diffrn_reflns_theta_full 28.00
_diffrn_reflns_theta_max 28
_diffrn_reflns_theta_min 3.58
_diffrn_standards_decay_% 0
_diffrn_standards_interval_count 0
_diffrn_standards_interval_time 0
_diffrn_standards_number 0
_exptl_absorpt_coefficient_mu 0.093
_exptl_absorpt_correction_type none
_exptl_crystal_colour colourless
_exptl_crystal_density_diffrn 1.341
_exptl_crystal_density_method 'not measured'
_exptl_crystal_description block
_exptl_crystal_F_000 284
_exptl_crystal_size_max 0.6
_exptl_crystal_size_mid 0.5
_exptl_crystal_size_min 0.5
_refine_diff_density_max 0.359
_refine_diff_density_min -0.260
_refine_ls_extinction_coef none
_refine_ls_extinction_method none
_refine_ls_goodness_of_fit_ref 0.813
_refine_ls_hydrogen_treatment refall
_refine_ls_matrix_type full
_refine_ls_number_parameters 226
_refine_ls_number_reflns 3174
_refine_ls_number_restraints 0
_refine_ls_restrained_S_all 0.813
_refine_ls_R_factor_all 0.0547
_refine_ls_R_factor_gt 0.0381
_refine_ls_shift/su_max <0.001
_refine_ls_shift/su_mean <0.001
_refine_ls_structure_factor_coef Fsqd
_refine_ls_weighting_details 'w = 1/[\s^2^(Fo^2^)+(0.0483P)^2^] where P = (Fo^2^+2Fc^2^)/3'
_refine_ls_weighting_scheme calc
_refine_ls_wR_factor_gt 0.0857
_refine_ls_wR_factor_ref 0.0999
_reflns_number_gt 1793
_reflns_number_total 3174
_reflns_threshold_expression I>2\s(I)
_cod_data_source_file su6012.cif
_cod_data_source_block I
_cod_depositor_comments
;
The following automatic conversions were performed:
'_geom_bond_publ_flag' value 'Y' changed to 'y' according to
'/home/saulius/struct/CIF-dictionaries/cif_core.dic' dictionary named
'cif_core.dic' version 2.4.1 from 2010-06-29 (14 times).

Automatic conversion script
Id: cif_fix_enum 1527 2010-12-29 10:47:43Z saulius 

The following automatic conversions were performed:

'_geom_bond_publ_flag' value 'Y' changed to 'y' according to
/home/saulius/struct/CIF-dictionaries/cif_core.dic dictionary named
'cif_core.dic' version 2.4.1 from 2010-06-29 (14
times).

'_geom_angle_publ_flag' value 'Y' changed to 'y' according
to /home/saulius/struct/CIF-dictionaries/cif_core.dic dictionary
named 'cif_core.dic' version 2.4.1 from 2010-06-29 (6 times).

Automatic conversion script
Id: cif_fix_values 1715 2011-07-08 13:25:40Z adriana 
;
_cod_database_code 2202164
_cod_database_fobs_code 2202164

loop_
_symmetry_equiv_pos_as_xyz
'x, y, z'
'-x, -y, -z'

loop_
_atom_site_label
_atom_site_fract_x
_atom_site_fract_y
_atom_site_fract_z
_atom_site_U_iso_or_equiv
_atom_site_adp_type
_atom_site_calc_flag
_atom_site_refinement_flags
_atom_site_occupancy
_atom_site_disorder_assembly
_atom_site_disorder_group
_atom_site_type_symbol
C1 0.25298(19) 0.02757(14) 0.01213(15) 0.0143(3) Uani d . 1 . . C
C2 0.2216(2) 0.07602(16) -0.11934(15) 0.0182(3) Uani d . 1 . . C
C3 0.1964(2) -0.02066(17) -0.21608(16) 0.0209(4) Uani d . 1 . . C
C4 0.2002(2) -0.16262(17) -0.17950(16) 0.0199(3) Uani d . 1 . . C
C5 0.2368(2) -0.36343(16) -0.00312(17) 0.0233(4) Uani d . 1 . . C
C6 0.2693(2) -0.41003(17) 0.12714(18) 0.0261(4) Uani d . 1 . . C
C7 0.2959(2) -0.31309(16) 0.22294(18) 0.0218(4) Uani d . 1 . . C
C8 0.2900(2) -0.16961(15) 0.18657(15) 0.0160(3) Uani d . 1 . . C
C9 0.25867(19) -0.11916(15) 0.05160(15) 0.0146(3) Uani d . 1 . . C
C10 0.2311(2) -0.21693(16) -0.04561(16) 0.0182(3) Uani d . 1 . . C
C11 0.3153(2) -0.06950(15) 0.28878(15) 0.0169(3) Uani d . 1 . . C
C12 0.2805(2) 0.12986(15) 0.11250(15) 0.0149(3) Uani d . 1 . . C
C13 0.3474(2) 0.17507(16) 0.34449(16) 0.0173(3) Uani d . 1 . . C
C14 0.1593(2) 0.21222(18) 0.42944(16) 0.0205(3) Uani d . 1 . . C
C15 0.1881(3) 0.30030(16) 0.54574(17) 0.0219(4) Uani d . 1 . . C
C16 0.2651(3) 0.52593(19) 0.59851(18) 0.0270(4) Uani d . 1 . . C
N1 0.31637(16) 0.07483(12) 0.24347(12) 0.0151(3) Uani d . 1 . . N
O1 0.33382(16) -0.10754(11) 0.40880(11) 0.0249(3) Uani d . 1 . . O
O2 0.27231(15) 0.25762(10) 0.08492(11) 0.0218(3) Uani d . 1 . . O
O3 0.24875(16) 0.43908(11) 0.49050(11) 0.0238(3) Uani d . 1 . . O
H2 0.219(2) 0.1770(18) -0.1424(16) 0.029 Uiso d . 1 . . H
H3 0.177(2) 0.0138(17) -0.3097(17) 0.029 Uiso d . 1 . . H
H4 0.183(2) -0.2281(17) -0.2463(17) 0.029 Uiso d . 1 . . H
H5 0.221(2) -0.4281(17) -0.0727(17) 0.029 Uiso d . 1 . . H
H6 0.272(2) -0.5115(18) 0.1567(16) 0.029 Uiso d . 1 . . H
H7 0.316(2) -0.3443(17) 0.3115(18) 0.029 Uiso d . 1 . . H
H13A 0.410(2) 0.2593(18) 0.2948(17) 0.029 Uiso d . 1 . . H
H14A 0.077(2) 0.2629(17) 0.3700(16) 0.029 Uiso d . 1 . . H
H15A 0.067(2) 0.3068(17) 0.6098(17) 0.029 Uiso d . 1 . . H
H16A 0.310(2) 0.622(2) 0.5567(18) 0.036 Uiso d . 1 . . H
H13B 0.439(2) 0.1303(17) 0.4038(17) 0.029 Uiso d . 1 . . H
H14B 0.088(2) 0.1209(18) 0.4688(17) 0.029 Uiso d . 1 . . H
H15B 0.293(2) 0.2580(17) 0.6005(17) 0.029 Uiso d . 1 . . H
H16B 0.137(3) 0.5277(17) 0.6644(18) 0.036 Uiso d . 1 . . H
H16C 0.367(3) 0.4966(18) 0.6551(18) 0.036 Uiso d . 1 . . H

loop_
_atom_site_aniso_label
_atom_site_aniso_U_11
_atom_site_aniso_U_22
_atom_site_aniso_U_33
_atom_site_aniso_U_12
_atom_site_aniso_U_13
_atom_site_aniso_U_23
C1 0.0123(7) 0.0146(7) 0.0156(7) -0.0001(6) -0.0001(6) -0.0005(6)
C2 0.0165(8) 0.0191(8) 0.0183(8) 0.0009(6) 0.0002(6) -0.0004(6)
C3 0.0184(8) 0.0280(9) 0.0164(8) 0.0014(7) -0.0026(6) -0.0029(7)
C4 0.0151(8) 0.0243(8) 0.0211(9) 0.0008(7) -0.0007(6) -0.0101(7)
C5 0.0227(9) 0.0169(8) 0.0310(10) 0.0019(7) -0.0014(7) -0.0096(7)
C6 0.0307(10) 0.0122(7) 0.0344(10) -0.0011(7) -0.0007(8) -0.0018(7)
C7 0.0230(9) 0.0166(8) 0.0251(9) 0.0018(7) -0.0034(7) 0.0028(7)
C8 0.0146(8) 0.0136(7) 0.0192(8) -0.0005(6) 0.0001(6) -0.0010(6)
C9 0.0103(7) 0.0143(7) 0.0189(8) -0.0003(6) 0.0008(6) -0.0027(6)
C10 0.0135(8) 0.0188(8) 0.0224(8) -0.0016(6) 0.0010(6) -0.0056(6)
C11 0.0161(8) 0.0160(7) 0.0180(8) -0.0004(6) -0.0009(6) 0.0001(6)
C12 0.0136(7) 0.0156(7) 0.0150(8) 0.0001(6) 0.0004(6) -0.0007(6)
C13 0.0204(8) 0.0159(7) 0.0166(8) 0.0008(6) -0.0052(6) -0.0031(6)
C14 0.0209(9) 0.0214(8) 0.0191(9) -0.0006(7) -0.0011(7) -0.0033(7)
C15 0.0263(9) 0.0198(8) 0.0185(8) -0.0004(7) 0.0028(7) -0.0027(7)
C16 0.0356(11) 0.0222(9) 0.0239(9) -0.0005(8) -0.0028(8) -0.0066(7)
N1 0.0179(7) 0.0119(6) 0.0160(7) 0.0017(5) -0.0043(5) -0.0017(5)
O1 0.0343(7) 0.0218(6) 0.0189(6) 0.0018(5) -0.0078(5) 0.0020(5)
O2 0.0287(6) 0.0134(5) 0.0232(6) 0.0009(5) -0.0047(5) 0.0004(4)
O3 0.0366(7) 0.0175(6) 0.0172(6) -0.0002(5) -0.0012(5) -0.0034(4)

loop_
_atom_type_symbol
_atom_type_description
_atom_type_scat_dispersion_real
_atom_type_scat_dispersion_imag
_atom_type_scat_source
C C 0.0033 0.0016 'International Tables Vol C Tables 4.2.6.8 and 6.1.1.4'
H H 0.0000 0.0000 'International Tables Vol C Tables 4.2.6.8 and 6.1.1.4'
N N 0.0061 0.0033 'International Tables Vol C Tables 4.2.6.8 and 6.1.1.4'
O O 0.0106 0.0060 'International Tables Vol C Tables 4.2.6.8 and 6.1.1.4'

loop_
_geom_angle_atom_site_label_1
_geom_angle_atom_site_label_2
_geom_angle_atom_site_label_3
_geom_angle
_geom_angle_publ_flag
C2 C1 C9 120.87(13) ?
C2 C1 C12 119.34(13) ?
C9 C1 C12 119.79(13) ?
C1 C2 C3 119.78(14) ?
C1 C2 H2 118.5(10) ?
C3 C2 H2 121.8(10) ?
C4 C3 C2 120.13(15) ?
C4 C3 H3 120.2(9) ?
C2 C3 H3 119.7(9) ?
C3 C4 C10 121.97(14) ?
C3 C4 H4 119.6(10) ?
C10 C4 H4 118.4(10) ?
C6 C5 C10 121.46(15) ?
C6 C5 H5 122.1(10) ?
C10 C5 H5 116.4(10) ?
C5 C6 C7 120.13(15) ?
C5 C6 H6 121.3(10) ?
C7 C6 H6 118.5(10) ?
C8 C7 C6 120.43(16) ?
C8 C7 H7 119.2(10) ?
C6 C7 H7 120.3(10) ?
C7 C8 C9 120.32(14) ?
C7 C8 C11 119.73(14) ?
C9 C8 C11 119.95(13) ?
C8 C9 C10 119.44(13) ?
C8 C9 C1 121.16(13) ?
C10 C9 C1 119.39(14) ?
C4 C10 C9 117.85(14) ?
C4 C10 C5 123.92(14) ?
C9 C10 C5 118.22(14) ?
O1 C11 N1 120.50(10) y
O1 C11 C8 122.50(10) y
N1 C11 C8 116.80(10) y
O2 C12 N1 120.60(10) y
O2 C12 C1 122.40(10) y
N1 C12 C1 116.90(10) y
N1 C13 C14 111.00(12) ?
N1 C13 H13A 108.2(10) ?
C14 C13 H13A 111.7(10) ?
N1 C13 H13B 106.9(9) ?
C14 C13 H13B 111.9(9) ?
H13A C13 H13B 106.8(13) ?
C15 C14 C13 112.47(13) ?
C15 C14 H14A 109.0(9) ?
C13 C14 H14A 109.9(10) ?
C15 C14 H14B 109.3(9) ?
C13 C14 H14B 109.9(9) ?
H14A C14 H14B 106.1(13) ?
O3 C15 C14 109.31(13) ?
O3 C15 H15A 109.5(9) ?
C14 C15 H15A 110.4(9) ?
O3 C15 H15B 107.1(9) ?
C14 C15 H15B 110.8(9) ?
H15A C15 H15B 109.5(13) ?
O3 C16 H16A 108.2(10) ?
O3 C16 H16B 110.7(9) ?
H16A C16 H16B 113.8(14) ?
O3 C16 H16C 113.8(10) ?
H16A C16 H16C 102.3(14) ?
H16B C16 H16C 107.9(14) ?
C12 N1 C11 125.13(12) ?
C12 N1 C13 117.81(12) ?
C11 N1 C13 116.97(12) ?
C16 O3 C15 110.10(12) ?

loop_
_geom_bond_atom_site_label_1
_geom_bond_atom_site_label_2
_geom_bond_site_symmetry_2
_geom_bond_distance
_geom_bond_publ_flag
C1 C2 . 1.385(2) y
C1 C9 . 1.425(2) y
C1 C12 . 1.478(2) ?
C2 C3 . 1.410(2) y
C2 H2 . 0.973(17) ?
C3 C4 . 1.375(2) y
C3 H3 . 0.981(17) ?
C4 C10 . 1.422(2) y
C4 H4 . 0.965(16) ?
C5 C6 . 1.372(2) y
C5 C10 . 1.429(2) y
C5 H5 . 0.978(16) ?
C6 C7 . 1.407(2) y
C6 H6 . 0.990(17) ?
C7 C8 . 1.390(2) y
C7 H7 . 0.928(17) ?
C8 C9 . 1.422(2) y
C8 C11 . 1.474(2) y
C9 C10 . 1.424(2) y
C11 O1 . 1.2324(17) ?
C11 N1 . 1.413(2) y
C12 O2 . 1.2310(17) ?
C12 N1 . 1.407(2) y
C13 N1 . 1.4750(18) ?
C13 C14 . 1.550(2) ?
C13 H13A . 0.987(17) ?
C13 H13B . 1.002(16) ?
C14 C15 . 1.513(2) ?
C14 H14A . 0.978(16) ?
C14 H14B . 1.037(17) ?
C15 O3 . 1.4402(19) ?
C15 H15A . 1.014(17) ?
C15 H15B . 1.041(17) ?
C16 O3 . 1.4199(19) ?
C16 H16A . 1.008(18) ?
C16 H16B . 1.054(18) ?
C16 H16C . 0.996(18) ?

loop_
_geom_hbond_atom_site_label_D
_geom_hbond_atom_site_label_H
_geom_hbond_atom_site_label_A
_geom_hbond_site_symmetry_A
_geom_hbond_distance_DH
_geom_hbond_distance_HA
_geom_hbond_distance_DA
_geom_hbond_angle_DHA
C6 H6 O2 1_545 0.990(10) 2.370(10) 3.235(2) 145.0(10)

loop_
_geom_torsion_atom_site_label_1
_geom_torsion_atom_site_label_2
_geom_torsion_atom_site_label_3
_geom_torsion_atom_site_label_4
_geom_torsion
_geom_torsion_publ_flag
C9 C1 C2 C3 -0.5(2) ?
C12 C1 C2 C3 179.59(14) ?
C1 C2 C3 C4 0.9(2) ?
C2 C3 C4 C10 -0.7(2) ?
C10 C5 C6 C7 0.7(2) ?
C5 C6 C7 C8 -0.2(2) ?
C6 C7 C8 C9 -0.6(2) ?
C6 C7 C8 C11 179.09(14) ?
C7 C8 C9 C10 0.7(2) ?
C11 C8 C9 C10 -178.92(13) ?
C7 C8 C9 C1 -179.71(14) ?
C11 C8 C9 C1 0.6(2) ?
C2 C1 C9 C8 -179.73(14) ?
C12 C1 C9 C8 0.2(2) ?
C2 C1 C9 C10 -0.2(2) ?
C12 C1 C9 C10 179.73(13) ?
C3 C4 C10 C9 0.0(2) ?
C3 C4 C10 C5 -179.81(14) ?
C8 C9 C10 C4 179.99(13) ?
C1 C9 C10 C4 0.4(2) ?
C8 C9 C10 C5 -0.2(2) ?
C1 C9 C10 C5 -179.75(13) ?
C6 C5 C10 C4 179.26(15) ?
C6 C5 C10 C9 -0.5(2) ?
C7 C8 C11 O1 -3.2(2) ?
C9 C8 C11 O1 176.42(14) ?
C7 C8 C11 N1 177.19(13) ?
C9 C8 C11 N1 -3.1(2) ?
C2 C1 C12 O2 1.8(2) ?
C9 C1 C12 O2 -178.13(14) ?
C2 C1 C12 N1 -178.51(13) ?
C9 C1 C12 N1 1.58(19) ?
N1 C13 C14 C15 172.83(13) ?
C13 C14 C15 O3 70.40(18) ?
O2 C12 N1 C11 175.21(14) ?
C1 C12 N1 C11 -4.5(2) y
O2 C12 N1 C13 -1.3(2) ?
C1 C12 N1 C13 179.01(12) ?
O1 C11 N1 C12 -174.30(14) ?
C8 C11 N1 C12 5.3(2) y
O1 C11 N1 C13 2.2(2) ?
C8 C11 N1 C13 -178.21(12) ?
C14 C13 N1 C12 90.17(16) ?
C14 C13 N1 C11 -86.61(16) ?
C14 C15 O3 C16 176.34(14) ?

loop_
_cod_related_entry_id
_cod_related_entry_database
_cod_related_entry_code
1 ChemSpider 2402987
